data_7037896
loop_
_publ_author_name
'Strautmann, Julia Bernhardette Hildegard'
'Dammers, Susanne'
'Limpke, Thomas'
'Parthier, Janine'
'Zimmermann, Thomas Philipp'
'Walleck, Stephan'
'Heinze-Br\"uckner, Gabriele'
'Stammler, Anja'
'B\"ogge, Hartmut'
'Glaser, Thorsten'

_publ_section_title
;
 Design and synthesis of a dinucleating ligand system with varying
 terminal donor functions that provides no bridging donor and its
 application to the synthesis of a series of Fe(III)-\m-O-Fe(III)
 complexes.
;
_journal_issue 8
_journal_name_full 'Dalton transactions (Cambridge, England : 2003)'
_journal_page_first 3340
_journal_page_last 3361
_journal_paper_doi 10.1039/c5dt03711e
_journal_volume 45
_journal_year 2016
_chemical_formula_moiety 'C16 H30 Fe2 N4 O11 , 7(H2 O)'
_chemical_formula_sum 'C16 H44 Fe2 N4 O18'
_chemical_formula_weight 692.25
_chemical_name_systematic
; 
 ? 
;
_space_group_IT_number 5
_symmetry_cell_setting monoclinic
_symmetry_space_group_name_Hall 'C 2y'
_symmetry_space_group_name_H-M 'C 1 2 1'
_atom_sites_solution_hydrogens mixed
_atom_sites_solution_primary direct
_atom_sites_solution_secondary difmap
_audit_creation_method SHELXL-97
_audit_update_record
;
2014-09-15 deposited with the CCDC.
2016-01-04 downloaded from the CCDC.
;
_cell_angle_alpha 90.00
_cell_angle_beta 106.5190(10)
_cell_angle_gamma 90.00
_cell_formula_units_Z 2
_cell_length_a 19.6588(12)
_cell_length_b 7.7101(5)
_cell_length_c 10.0166(6)
_cell_measurement_reflns_used 2597
_cell_measurement_temperature 173(2)
_cell_measurement_theta_max 26.98
_cell_measurement_theta_min 2.56
_cell_volume 1455.57(16)
_computing_cell_refinement 'SAINT (Bruker AXS, 2001)'
_computing_data_collection 'SMART (Bruker AXS, 2001)'
_computing_data_reduction 'SAINT (Bruker AXS, 2001)'
_computing_molecular_graphics 'DIAMOND 2.1 (Crystal Impact, 2001)'
_computing_publication_material 'SHELXL-97 (Sheldrick, 1997)'
_computing_structure_refinement 'SHELXL-97 (Sheldrick, 1997)'
_computing_structure_solution 'SHELXS-97 (Sheldrick, 1997)'
_diffrn_ambient_temperature 173(2)
_diffrn_measured_fraction_theta_full 0.994
_diffrn_measured_fraction_theta_max 0.994
_diffrn_measurement_device_type 'Bruker AXS SMART 1K'
_diffrn_measurement_method omega-scan
_diffrn_radiation_monochromator graphite
_diffrn_radiation_source 'fine-focus sealed tube'
_diffrn_radiation_type MoK\a
_diffrn_radiation_wavelength 0.71073
_diffrn_reflns_av_R_equivalents 0.0214
_diffrn_reflns_av_sigmaI/netI 0.0380
_diffrn_reflns_limit_h_max 24
_diffrn_reflns_limit_h_min -23
_diffrn_reflns_limit_k_max 9
_diffrn_reflns_limit_k_min -9
_diffrn_reflns_limit_l_max 12
_diffrn_reflns_limit_l_min -10
_diffrn_reflns_number 4085
_diffrn_reflns_theta_full 26.00
_diffrn_reflns_theta_max 26.00
_diffrn_reflns_theta_min 2.12
_diffrn_standards_decay_% 0
_diffrn_standards_interval_count 0
_diffrn_standards_interval_time 0
_diffrn_standards_number 0
_exptl_absorpt_coefficient_mu 1.079
_exptl_absorpt_correction_T_max 0.9381
_exptl_absorpt_correction_T_min 0.8294
_exptl_absorpt_correction_type multi-scan
_exptl_absorpt_process_details 'SADABS 2.10 (Bruker AXS, 2003)'
_exptl_crystal_colour brown
_exptl_crystal_density_diffrn 1.579
_exptl_crystal_density_method 'not measured'
_exptl_crystal_description plates
_exptl_crystal_F_000 728
_exptl_crystal_size_max 0.18
_exptl_crystal_size_mid 0.10
_exptl_crystal_size_min 0.06
_refine_diff_density_max 0.570
_refine_diff_density_min -0.704
_refine_diff_density_rms 0.097
_refine_ls_abs_structure_details 'Flack H D (1983), Acta Cryst. A39, 876-881'
_refine_ls_abs_structure_Flack 0.50(3)
_refine_ls_extinction_method none
_refine_ls_goodness_of_fit_ref 1.246
_refine_ls_hydrogen_treatment mixed
_refine_ls_matrix_type full
_refine_ls_number_parameters 183
_refine_ls_number_reflns 2624
_refine_ls_number_restraints 1
_refine_ls_restrained_S_all 1.246
_refine_ls_R_factor_all 0.0456
_refine_ls_R_factor_gt 0.0450
_refine_ls_shift/su_max 0.000
_refine_ls_shift/su_mean 0.000
_refine_ls_structure_factor_coef Fsqd
_refine_ls_weighting_details 'calc w=1/[\s^2^(Fo^2^)+(0.0458P)^2^+4.2405P] where P=(Fo^2^+2Fc^2^)/3'
_refine_ls_weighting_scheme calc
_refine_ls_wR_factor_gt 0.1100
_refine_ls_wR_factor_ref 0.1102
_reflns_number_gt 2597
_reflns_number_total 2624
_reflns_threshold_expression >2sigma(I)
_cod_data_source_file c5dt03711e2.cif
_cod_data_source_block gl1721
_cod_depositor_comments 'Adding full bibliography for 7037891--7037896.cif.'
_cod_original_cell_volume 1455.56(16)
_cod_original_sg_symbol_H-M C2
_cod_database_code 7037896

loop_
_symmetry_equiv_pos_as_xyz
'x, y, z'
'-x, y, -z'
'x+1/2, y+1/2, z'
'-x+1/2, y+1/2, -z'

loop_
_atom_site_label
_atom_site_type_symbol
_atom_site_fract_x
_atom_site_fract_y
_atom_site_fract_z
_atom_site_U_iso_or_equiv
_atom_site_adp_type
_atom_site_occupancy
_atom_site_symmetry_multiplicity
_atom_site_calc_flag
_atom_site_refinement_flags
Fe1 Fe 0.90953(3) 0.74942(7) 0.40567(5) 0.01034(16) Uani 1 1 d .
O1 O 0.91095(16) 0.8648(4) 0.2240(3) 0.0171(7) Uani 1 1 d .
O2 O 0.85988(16) 0.6385(4) 0.5365(3) 0.0168(7) Uani 1 1 d .
O3 O 1.0000 0.7804(5) 0.5000 0.0106(10) Uani 1 2 d S
O81 O 0.87565(17) 0.9850(4) 0.4668(3) 0.0178(7) Uani 1 1 d .
N1 N 0.9284(2) 0.4839(5) 0.3471(4) 0.0139(8) Uani 1 1 d .
N2 N 0.80197(19) 0.6993(5) 0.2632(4) 0.0160(9) Uani 1 1 d .
O6 O 0.84548(19) 1.0339(5) 0.0526(4) 0.0240(8) Uani 1 1 d .
O26 O 0.75749(19) 0.5872(5) 0.5805(4) 0.0298(9) Uani 1 1 d .
C1 C 0.9606(2) 0.3611(6) 0.4644(5) 0.0161(9) Uani 1 1 d .
H1A H 0.9478 0.2422 0.4286 0.019 Uiso 1 1 calc R
H1B H 0.9365 0.3816 0.5374 0.019 Uiso 1 1 calc R
C2 C 0.8574(3) 0.4097(6) 0.2760(5) 0.0200(10) Uani 1 1 d .
H2A H 0.8345 0.3694 0.3467 0.024 Uiso 1 1 calc R
H2B H 0.8631 0.3082 0.2196 0.024 Uiso 1 1 calc R
C3 C 0.8104(3) 0.5428(7) 0.1827(5) 0.0210(11) Uani 1 1 d .
H3A H 0.8314 0.5766 0.1078 0.025 Uiso 1 1 calc R
H3B H 0.7632 0.4912 0.1388 0.025 Uiso 1 1 calc R
C4 C 0.9724(3) 0.4878(7) 0.2479(5) 0.0197(10) Uani 1 1 d .
H4A H 0.9808 0.3690 0.2217 0.030 Uiso 1 1 calc R
H4B H 1.0180 0.5439 0.2925 0.030 Uiso 1 1 calc R
H4C H 0.9474 0.5531 0.1645 0.030 Uiso 1 1 calc R
C5 C 0.7845(2) 0.8499(6) 0.1700(4) 0.0153(10) Uani 1 1 d .
H5A H 0.7617 0.9405 0.2127 0.018 Uiso 1 1 calc R
H5B H 0.7506 0.8150 0.0806 0.018 Uiso 1 1 calc R
C6 C 0.8514(3) 0.9221(7) 0.1437(5) 0.0183(10) Uani 1 1 d .
C25 C 0.7531(2) 0.6685(7) 0.3498(5) 0.0205(10) Uani 1 1 d .
H25A H 0.7211 0.5707 0.3100 0.025 Uiso 1 1 calc R
H25B H 0.7234 0.7729 0.3470 0.025 Uiso 1 1 calc R
C26 C 0.7925(2) 0.6277(6) 0.5001(5) 0.0164(9) Uani 1 1 d .
O101 O 1.0000 0.7815(9) 1.0000 0.057(2) Uani 1 2 d S
O102 O 0.92742(19) 1.2289(6) 0.9296(3) 0.0277(9) Uani 1 1 d .
O103 O 0.9586(2) 1.0525(6) 0.7140(4) 0.0369(10) Uani 1 1 d .
O104 O 0.8796(2) 0.5729(6) 0.8723(4) 0.0407(11) Uani 1 1 d .

loop_
_atom_site_aniso_label
_atom_site_aniso_U_11
_atom_site_aniso_U_22
_atom_site_aniso_U_33
_atom_site_aniso_U_23
_atom_site_aniso_U_13
_atom_site_aniso_U_12
Fe1 0.0070(3) 0.0123(3) 0.0106(3) -0.0003(3) 0.00078(18) -0.0014(3)
O1 0.0129(16) 0.0242(18) 0.0143(15) 0.0049(13) 0.0038(12) -0.0004(14)
O2 0.0125(15) 0.0223(18) 0.0161(16) -0.0003(13) 0.0051(13) -0.0045(14)
O3 0.0075(18) 0.005(3) 0.016(2) 0.000 -0.0017(15) 0.000
O81 0.0157(16) 0.0133(16) 0.0246(17) -0.0012(14) 0.0063(13) 0.0043(13)
N1 0.0123(18) 0.0168(19) 0.0122(18) -0.0003(15) 0.0027(15) -0.0020(16)
N2 0.0100(17) 0.022(2) 0.0155(19) 0.0002(15) 0.0027(14) 0.0008(15)
O6 0.0215(18) 0.027(2) 0.0211(17) 0.0113(15) 0.0024(15) -0.0007(16)
O26 0.0166(18) 0.047(3) 0.0278(19) 0.0102(17) 0.0091(15) -0.0047(17)
C1 0.018(2) 0.012(2) 0.018(2) 0.0008(17) 0.0037(18) -0.0026(18)
C2 0.019(2) 0.013(2) 0.023(2) -0.0038(18) -0.0016(19) -0.0023(19)
C3 0.018(2) 0.024(3) 0.016(2) -0.010(2) -0.0032(19) -0.002(2)
C4 0.023(3) 0.021(2) 0.018(2) 0.002(2) 0.0109(19) 0.004(2)
C5 0.012(2) 0.021(3) 0.012(2) 0.0066(18) 0.0016(17) 0.003(2)
C6 0.015(2) 0.023(3) 0.016(2) -0.0018(19) 0.0029(18) 0.001(2)
C25 0.012(2) 0.028(3) 0.020(2) 0.004(2) 0.0038(19) -0.002(2)
C26 0.013(2) 0.016(2) 0.021(2) -0.0009(18) 0.0056(18) -0.0010(19)
O101 0.097(5) 0.040(5) 0.037(3) 0.000 0.024(3) 0.000
O102 0.0315(18) 0.029(2) 0.0247(17) 0.0037(17) 0.0112(14) -0.002(2)
O103 0.034(2) 0.045(2) 0.024(2) -0.0098(18) -0.0031(17) 0.0134(19)
O104 0.046(3) 0.044(3) 0.035(2) 0.009(2) 0.017(2) 0.007(2)

loop_
_atom_type_symbol
_atom_type_description
_atom_type_scat_dispersion_real
_atom_type_scat_dispersion_imag
_atom_type_scat_source
C C 0.0033 0.0016 'International Tables Vol C Tables 4.2.6.8 and 6.1.1.4'
H H 0.0000 0.0000 'International Tables Vol C Tables 4.2.6.8 and 6.1.1.4'
N N 0.0061 0.0033 'International Tables Vol C Tables 4.2.6.8 and 6.1.1.4'
O O 0.0106 0.0060 'International Tables Vol C Tables 4.2.6.8 and 6.1.1.4'
Fe Fe 0.3463 0.8444 'International Tables Vol C Tables 4.2.6.8 and 6.1.1.4'

loop_
_geom_angle_atom_site_label_1
_geom_angle_atom_site_label_2
_geom_angle_atom_site_label_3
_geom_angle
_geom_angle_site_symmetry_1
_geom_angle_site_symmetry_3
O3 Fe1 O2 107.77(10) . .
O3 Fe1 O1 98.68(11) . .
O2 Fe1 O1 153.24(13) . .
O3 Fe1 O81 94.70(15) . .
O2 Fe1 O81 85.72(14) . .
O1 Fe1 O81 88.19(13) . .
O3 Fe1 N1 92.72(15) . .
O2 Fe1 N1 85.89(14) . .
O1 Fe1 N1 97.05(14) . .
O81 Fe1 N1 170.17(13) . .
O3 Fe1 N2 172.03(11) . .
O2 Fe1 N2 78.29(13) . .
O1 Fe1 N2 75.77(13) . .
O81 Fe1 N2 90.86(13) . .
N1 Fe1 N2 82.43(14) . .
O3 Fe1 Fe1 145.42(3) . 2_556
O2 Fe1 Fe1 46.08(9) . 2_556
O1 Fe1 Fe1 108.10(9) . 2_556
O81 Fe1 Fe1 65.40(9) . 2_556
N1 Fe1 Fe1 104.96(10) . 2_556
N2 Fe1 Fe1 42.51(9) . 2_556
C6 O1 Fe1 117.7(3) . .
C26 O2 Fe1 119.6(3) . .
Fe1 O3 Fe1 164.6(3) . 2_756
C2 N1 C4 109.3(4) . .
C2 N1 C1 105.1(4) . .
C4 N1 C1 109.8(4) . .
C2 N1 Fe1 106.2(3) . .
C4 N1 Fe1 109.5(3) . .
C1 N1 Fe1 116.5(3) . .
C5 N2 C25 115.1(4) . .
C5 N2 C3 109.8(4) . .
C25 N2 C3 112.2(4) . .
C5 N2 Fe1 106.2(3) . .
C25 N2 Fe1 108.0(3) . .
C3 N2 Fe1 104.9(3) . .
N1 C1 C1 121.1(4) . 2_756
N1 C1 H1A 107.0 . .
C1 C1 H1A 107.0 2_756 .
N1 C1 H1B 107.0 . .
C1 C1 H1B 107.0 2_756 .
H1A C1 H1B 106.8 . .
N1 C2 C3 111.1(4) . .
N1 C2 H2A 109.4 . .
C3 C2 H2A 109.4 . .
N1 C2 H2B 109.4 . .
C3 C2 H2B 109.4 . .
H2A C2 H2B 108.0 . .
N2 C3 C2 111.0(4) . .
N2 C3 H3A 109.4 . .
C2 C3 H3A 109.4 . .
N2 C3 H3B 109.4 . .
C2 C3 H3B 109.4 . .
H3A C3 H3B 108.0 . .
N1 C4 H4A 109.5 . .
N1 C4 H4B 109.5 . .
H4A C4 H4B 109.5 . .
N1 C4 H4C 109.5 . .
H4A C4 H4C 109.5 . .
H4B C4 H4C 109.5 . .
N2 C5 C6 110.0(4) . .
N2 C5 H5A 109.7 . .
C6 C5 H5A 109.7 . .
N2 C5 H5B 109.7 . .
C6 C5 H5B 109.7 . .
H5A C5 H5B 108.2 . .
O6 C6 O1 125.2(4) . .
O6 C6 C5 118.6(4) . .
O1 C6 C5 116.2(4) . .
N2 C25 C26 112.3(4) . .
N2 C25 H25A 109.1 . .
C26 C25 H25A 109.1 . .
N2 C25 H25B 109.1 . .
C26 C25 H25B 109.1 . .
H25A C25 H25B 107.9 . .
O26 C26 O2 123.7(4) . .
O26 C26 C25 118.4(4) . .
O2 C26 C25 117.9(4) . .

loop_
_geom_bond_atom_site_label_1
_geom_bond_atom_site_label_2
_geom_bond_distance
_geom_bond_site_symmetry_2
Fe1 O3 1.7769(8) .
Fe1 O2 2.032(3) .
Fe1 O1 2.033(3) .
Fe1 O81 2.085(3) .
Fe1 N1 2.190(4) .
Fe1 N2 2.223(4) .
Fe1 Fe1 36.343(2) 2_556
O1 C6 1.295(6) .
O2 C26 1.273(6) .
O3 Fe1 1.7770(8) 2_756
N1 C2 1.490(6) .
N1 C4 1.492(5) .
N1 C1 1.501(6) .
N2 C5 1.468(6) .
N2 C25 1.485(6) .
N2 C3 1.486(6) .
O6 C6 1.236(6) .
O26 C26 1.239(6) .
C1 C1 1.510(9) 2_756
C1 H1A 0.9900 .
C1 H1B 0.9900 .
C2 C3 1.513(7) .
C2 H2A 0.9900 .
C2 H2B 0.9900 .
C3 H3A 0.9900 .
C3 H3B 0.9900 .
C4 H4A 0.9800 .
C4 H4B 0.9800 .
C4 H4C 0.9800 .
C5 C6 1.520(6) .
C5 H5A 0.9900 .
C5 H5B 0.9900 .
C25 C26 1.517(6) .
C25 H25A 0.9900 .
C25 H25B 0.9900 .
